data_7032115
loop_
_publ_author_name
'Tay, Madelyn Qin Yi'
'Murugesapandian, Balasubramanian'
'Lu, Yunpeng'
'Ganguly, Rakesh'
'Rei, Kinjo'
'Vidovi\'c, Dragoslav'

_publ_section_title
;
 Dihaloborenium cations stabilized by a four-membered N-heterocyclic
 carbene: electron deficiency compensation by asymmetric structural
 changes.
;
_journal_issue 41
_journal_name_full 'Dalton transactions (Cambridge, England : 2003)'
_journal_page_first 15313
_journal_page_last 15316
_journal_paper_doi 10.1039/c4dt01210k
_journal_volume 43
_journal_year 2014
_chemical_formula_sum 'C31 H48 Al B Cl6 N3 P'
_chemical_formula_weight 744.18
_space_group_crystal_system monoclinic
_space_group_IT_number 14
_space_group_name_Hall '-P 2ybc'
_space_group_name_H-M_alt 'P 1 21/c 1'
_symmetry_space_group_name_Hall '-P 2ybc'
_symmetry_space_group_name_H-M 'P 1 21/c 1'
_atom_sites_solution_hydrogens geom
_cell_angle_alpha 90
_cell_angle_beta 99.050(5)
_cell_angle_gamma 90
_cell_formula_units_Z 4
_cell_length_a 14.9720(10)
_cell_length_b 14.1620(12)
_cell_length_c 18.7531(10)
_cell_measurement_temperature 103.(2)
_cell_volume 3926.8(5)
_computing_cell_refinement 'Bruker SAINT'
_computing_data_collection 'Bruker APEX2'
_computing_data_reduction 'Bruker SAINT'
_computing_molecular_graphics 'Bruker SHELXTL'
_computing_publication_material 'Bruker SHELXTL'
_computing_structure_refinement 'SHELXL-2013 (Sheldrick, 2013)'
_computing_structure_solution 'SHELXS-97 (Sheldrick 2008)'
_diffrn_ambient_temperature 103.(2)
_diffrn_measured_fraction_theta_full 0.993
_diffrn_measured_fraction_theta_max 0.993
_diffrn_measurement_device_type 'Bruker APEX-II CCD'
_diffrn_measurement_method '\f and \w scans'
_diffrn_radiation_monochromator graphite
_diffrn_radiation_type MoK\a
_diffrn_radiation_wavelength 0.71073
_diffrn_reflns_av_R_equivalents 0.0462
_diffrn_reflns_av_sigmaI/netI 0.0462
_diffrn_reflns_limit_h_max 20
_diffrn_reflns_limit_h_min -20
_diffrn_reflns_limit_k_max 19
_diffrn_reflns_limit_k_min -18
_diffrn_reflns_limit_l_max 25
_diffrn_reflns_limit_l_min -25
_diffrn_reflns_number 50162
_diffrn_reflns_theta_full 29.22
_diffrn_reflns_theta_max 29.22
_diffrn_reflns_theta_min 1.38
_exptl_absorpt_coefficient_mu 0.526
_exptl_absorpt_correction_T_max 0.91
_exptl_absorpt_correction_T_min 0.86
_exptl_absorpt_correction_type multi-scan
_exptl_absorpt_process_details
;
;
_exptl_crystal_density_diffrn 1.259
_exptl_crystal_density_method 'not measured'
_exptl_crystal_F_000 1560
_exptl_crystal_size_max 0.300
_exptl_crystal_size_mid 0.240
_exptl_crystal_size_min 0.180
_refine_diff_density_max 0.910
_refine_diff_density_min -0.619
_refine_ls_extinction_method none
_refine_ls_goodness_of_fit_ref 1.050
_refine_ls_hydrogen_treatment constr
_refine_ls_matrix_type full
_refine_ls_number_parameters 400
_refine_ls_number_reflns 10588
_refine_ls_number_restraints 0
_refine_ls_restrained_S_all 1.050
_refine_ls_R_factor_all 0.0703
_refine_ls_R_factor_gt 0.0430
_refine_ls_shift/su_max 0.001
_refine_ls_shift/su_mean 0.000
_refine_ls_structure_factor_coef Fsqd
_refine_ls_weighting_details 'w=1/[\s^2^(Fo^2^)+(0.0740P)^2^+0.8082P] where P=(Fo^2^+2Fc^2^)/3'
_refine_ls_weighting_scheme calc
_refine_ls_wR_factor_gt 0.1094
_refine_ls_wR_factor_ref 0.1364
_reflns_number_gt 7691
_reflns_number_total 10588
_reflns_threshold_expression 'I > 2\s(I)'
_cod_data_source_file c4dt01210k2.cif
_cod_data_source_block I
_cod_depositor_comments 'Adding full bibliography for 7032115--7032117.cif.'
_cod_database_code 7032115

loop_
_space_group_symop_operation_xyz
'x, y, z'
'-x, y+1/2, -z+1/2'
'-x, -y, -z'
'x, -y-1/2, z-1/2'

loop_
_atom_site_type_symbol
_atom_site_label
_atom_site_fract_x
_atom_site_fract_y
_atom_site_fract_z
_atom_site_U_iso_or_equiv
_atom_site_adp_type
_atom_site_calc_flag
_atom_site_refinement_flags_adp
_atom_site_refinement_flags_posn
_atom_site_occupancy
Al Al1 0.74850(4) 0.68969(5) 0.77218(4) 0.02269(15) Uani d . . 1
B B1 0.35068(15) 0.82197(17) 0.61070(12) 0.0194(5) Uani d . . 1
C C1 0.28867(12) 0.76706(14) 0.54774(10) 0.0150(4) Uani d . . 1
C C2 0.36617(12) 0.81815(14) 0.44805(10) 0.0158(4) Uani d . . 1
C C3 0.44015(13) 0.77428(15) 0.42402(11) 0.0181(4) Uani d . . 1
C C4 0.45469(14) 0.66844(15) 0.42773(12) 0.0228(4) Uani d . . 1
H H4 0.4048 0.64 0.4503 0.027 Uiso calc U R 1
C C5 0.54431(16) 0.64189(18) 0.47438(13) 0.0322(5) Uani d . . 1
H H5A 0.5945 0.6692 0.4535 0.048 Uiso calc U R 1
H H5B 0.5504 0.573 0.4762 0.048 Uiso calc U R 1
H H5C 0.5455 0.6665 0.5234 0.048 Uiso calc U R 1
C C6 0.44917(17) 0.62711(18) 0.35189(13) 0.0329(5) Uani d . . 1
H H6A 0.3903 0.6425 0.3235 0.049 Uiso calc U R 1
H H6B 0.4562 0.5584 0.3551 0.049 Uiso calc U R 1
H H6C 0.4975 0.6539 0.3284 0.049 Uiso calc U R 1
C C7 0.50065(13) 0.83230(16) 0.39483(11) 0.0223(4) Uani d . . 1
H H7 0.552 0.8051 0.3788 0.027 Uiso calc U R 1
C C8 0.48711(14) 0.92849(16) 0.38892(12) 0.0249(5) Uani d . . 1
H H8 0.529 0.9667 0.3687 0.03 Uiso calc U R 1
C C9 0.41297(14) 0.96990(16) 0.41219(12) 0.0245(5) Uani d . . 1
H H9 0.4047 1.0363 0.4078 0.029 Uiso calc U R 1
C C10 0.35003(13) 0.91563(14) 0.44204(10) 0.0181(4) Uani d . . 1
C C11 0.26452(14) 0.96262(15) 0.45960(11) 0.0217(4) Uani d . . 1
H H11 0.2368 0.919 0.4919 0.026 Uiso calc U R 1
C C12 0.28294(16) 1.05693(17) 0.49931(14) 0.0319(5) Uani d . . 1
H H12A 0.3311 1.0486 0.5407 0.048 Uiso calc U R 1
H H12B 0.2278 1.0785 0.5163 0.048 Uiso calc U R 1
H H12C 0.3017 1.104 0.4663 0.048 Uiso calc U R 1
C C13 0.19688(15) 0.97525(17) 0.39035(12) 0.0292(5) Uani d . . 1
H H13A 0.2224 1.0178 0.3576 0.044 Uiso calc U R 1
H H13B 0.1407 1.0023 0.4021 0.044 Uiso calc U R 1
H H13C 0.1841 0.9138 0.367 0.044 Uiso calc U R 1
C C14 0.15662(12) 0.69881(14) 0.60071(10) 0.0154(4) Uani d . . 1
C C15 0.06730(13) 0.73162(16) 0.59822(11) 0.0203(4) Uani d . . 1
C C16 0.02766(14) 0.81028(18) 0.54842(12) 0.0276(5) Uani d . . 1
H H16 0.0659 0.8161 0.5094 0.033 Uiso calc U R 1
C C17 0.0336(2) 0.9036(2) 0.58891(17) 0.0532(8) Uani d . . 1
H H17A -0.0032 0.9003 0.6277 0.08 Uiso calc U R 1
H H17B 0.0111 0.9545 0.5555 0.08 Uiso calc U R 1
H H17C 0.0967 0.9162 0.6097 0.08 Uiso calc U R 1
C C18 -0.0681(2) 0.7913(2) 0.5122(2) 0.0598(10) Uani d . . 1
H H18A -0.0703 0.7314 0.4859 0.09 Uiso calc U R 1
H H18B -0.0883 0.8427 0.4785 0.09 Uiso calc U R 1
H H18C -0.108 0.7877 0.5489 0.09 Uiso calc U R 1
C C19 0.01687(14) 0.69247(18) 0.64748(12) 0.0271(5) Uani d . . 1
H H19 -0.0435 0.7132 0.6475 0.033 Uiso calc U R 1
C C20 0.05294(15) 0.62449(18) 0.69605(12) 0.0290(5) Uani d . . 1
H H20 0.0168 0.5975 0.7281 0.035 Uiso calc U R 1
C C21 0.14117(15) 0.59525(16) 0.69853(11) 0.0234(4) Uani d . . 1
H H21 0.1651 0.5489 0.7329 0.028 Uiso calc U R 1
C C22 0.19608(13) 0.63218(14) 0.65172(10) 0.0179(4) Uani d . . 1
C C23 0.29455(14) 0.60233(16) 0.66126(11) 0.0215(4) Uani d . . 1
H H23 0.3214 0.6281 0.6197 0.026 Uiso calc U R 1
C C24 0.30703(17) 0.49499(18) 0.66233(13) 0.0341(6) Uani d . . 1
H H24A 0.2824 0.4683 0.7034 0.051 Uiso calc U R 1
H H24B 0.3716 0.48 0.667 0.051 Uiso calc U R 1
H H24C 0.2751 0.468 0.6173 0.051 Uiso calc U R 1
C C25 0.34562(15) 0.64564(18) 0.73096(12) 0.0292(5) Uani d . . 1
H H25A 0.3355 0.714 0.7306 0.044 Uiso calc U R 1
H H25B 0.4105 0.6329 0.7341 0.044 Uiso calc U R 1
H H25C 0.3235 0.6177 0.7727 0.044 Uiso calc U R 1
C C26 0.20322(14) 0.53793(15) 0.46279(11) 0.0215(4) Uani d . . 1
H H26 0.2466 0.5595 0.5057 0.026 Uiso calc U R 1
C C27 0.25546(16) 0.47608(17) 0.41723(13) 0.0309(5) Uani d . . 1
H H27A 0.2139 0.451 0.376 0.046 Uiso calc U R 1
H H27B 0.2836 0.4236 0.4467 0.046 Uiso calc U R 1
H H27C 0.3025 0.5138 0.3998 0.046 Uiso calc U R 1
C C28 0.12772(16) 0.48329(17) 0.49065(13) 0.0312(5) Uani d . . 1
H H28A 0.097 0.5248 0.5209 0.047 Uiso calc U R 1
H H28B 0.1536 0.4292 0.5193 0.047 Uiso calc U R 1
H H28C 0.0841 0.4608 0.4497 0.047 Uiso calc U R 1
C C29 0.10628(15) 0.60948(16) 0.35082(12) 0.0252(5) Uani d . . 1
H H29 0.0996 0.5399 0.3425 0.03 Uiso calc U R 1
C C30 0.01204(16) 0.6499(2) 0.34978(16) 0.0423(7) Uani d . . 1
H H30A -0.0149 0.6225 0.3894 0.063 Uiso calc U R 1
H H30B -0.0257 0.6347 0.3036 0.063 Uiso calc U R 1
H H30C 0.016 0.7186 0.3557 0.063 Uiso calc U R 1
C C31 0.15274(19) 0.64970(19) 0.29089(12) 0.0360(6) Uani d . . 1
H H31A 0.1558 0.7186 0.2951 0.054 Uiso calc U R 1
H H31B 0.1183 0.6324 0.2439 0.054 Uiso calc U R 1
H H31C 0.2141 0.624 0.2951 0.054 Uiso calc U R 1
Cl Cl1 0.46473(3) 0.79841(4) 0.62745(3) 0.02769(13) Uani d . . 1
Cl Cl2 0.30119(4) 0.90439(4) 0.65842(3) 0.03015(14) Uani d . . 1
Cl Cl3 0.62264(4) 0.62330(5) 0.73267(4) 0.03905(16) Uani d . . 1
Cl Cl4 0.74037(4) 0.75664(4) 0.87258(3) 0.03006(13) Uani d . . 1
Cl Cl5 0.85264(4) 0.58504(4) 0.78944(4) 0.03476(15) Uani d . . 1
Cl Cl6 0.78175(5) 0.78963(5) 0.69555(4) 0.0504(2) Uani d . . 1
N N1 0.20603(10) 0.73013(12) 0.54555(8) 0.0155(3) Uani d . . 1
N N2 0.30433(10) 0.75870(12) 0.47930(9) 0.0151(3) Uani d . . 1
N N3 0.16514(11) 0.62363(12) 0.42329(9) 0.0180(3) Uani d . . 1
P P1 0.18324(3) 0.73180(4) 0.44910(3) 0.01525(11) Uani d . . 1

loop_
_atom_site_aniso_label
_atom_site_aniso_U_11
_atom_site_aniso_U_22
_atom_site_aniso_U_33
_atom_site_aniso_U_12
_atom_site_aniso_U_13
_atom_site_aniso_U_23
Al1 0.0238(3) 0.0190(3) 0.0279(3) 0.0029(2) 0.0120(3) 0.0042(3)
B1 0.0188(11) 0.0209(12) 0.0189(11) -0.0025(9) 0.0041(8) 0.0021(9)
C1 0.0138(8) 0.0137(9) 0.0181(9) 0.0040(7) 0.0044(7) 0.0015(7)
C2 0.0145(8) 0.0162(10) 0.0171(9) -0.0013(7) 0.0033(7) 0.0010(7)
C3 0.0143(9) 0.0209(10) 0.0197(10) 0.0006(7) 0.0045(7) 0.0014(8)
C4 0.0192(10) 0.0191(11) 0.0323(11) 0.0040(8) 0.0110(8) 0.0020(9)
C5 0.0284(12) 0.0298(13) 0.0388(14) 0.0101(10) 0.0064(10) 0.0077(11)
C6 0.0359(13) 0.0283(13) 0.0354(13) 0.0061(10) 0.0087(10) -0.0055(10)
C7 0.0160(9) 0.0270(12) 0.0251(10) -0.0011(8) 0.0064(8) 0.0024(9)
C8 0.0213(10) 0.0259(12) 0.0285(11) -0.0078(8) 0.0068(8) 0.0027(9)
C9 0.0276(11) 0.0177(11) 0.0286(11) -0.0047(8) 0.0052(9) 0.0014(9)
C10 0.0192(9) 0.0172(10) 0.0178(9) -0.0005(7) 0.0023(7) -0.0004(8)
C11 0.0218(10) 0.0172(10) 0.0259(11) 0.0034(8) 0.0036(8) 0.0001(8)
C12 0.0332(12) 0.0210(12) 0.0414(14) 0.0037(10) 0.0053(10) -0.0075(10)
C13 0.0281(11) 0.0268(12) 0.0306(12) 0.0036(9) -0.0012(9) 0.0066(10)
C14 0.0160(9) 0.0166(10) 0.0144(9) -0.0027(7) 0.0050(7) -0.0035(7)
C15 0.0158(9) 0.0263(11) 0.0194(10) 0.0004(8) 0.0042(7) -0.0078(8)
C16 0.0188(10) 0.0424(15) 0.0221(11) 0.0125(9) 0.0047(8) -0.0001(10)
C17 0.066(2) 0.0321(16) 0.0529(18) 0.0006(14) -0.0186(15) 0.0101(13)
C18 0.0408(17) 0.0413(18) 0.083(2) 0.0057(13) -0.0331(16) -0.0044(16)
C19 0.0157(9) 0.0415(14) 0.0257(11) -0.0033(9) 0.0080(8) -0.0090(10)
C20 0.0272(11) 0.0376(14) 0.0255(11) -0.0116(10) 0.0140(9) -0.0039(10)
C21 0.0298(11) 0.0229(11) 0.0186(10) -0.0043(9) 0.0071(8) 0.0000(8)
C22 0.0193(9) 0.0181(10) 0.0171(9) -0.0014(7) 0.0050(7) -0.0018(8)
C23 0.0220(10) 0.0244(11) 0.0190(10) 0.0059(8) 0.0061(8) 0.0061(8)
C24 0.0435(14) 0.0261(13) 0.0336(13) 0.0130(11) 0.0086(11) 0.0067(10)
C25 0.0238(11) 0.0395(14) 0.0235(11) -0.0004(10) 0.0015(9) 0.0072(10)
C26 0.0234(10) 0.0179(11) 0.0223(10) -0.0009(8) 0.0008(8) 0.0022(8)
C27 0.0303(12) 0.0237(12) 0.0370(13) 0.0047(9) 0.0003(10) -0.0030(10)
C28 0.0352(12) 0.0253(12) 0.0327(13) -0.0082(10) 0.0043(10) 0.0049(10)
C29 0.0275(11) 0.0228(11) 0.0225(11) -0.0034(9) -0.0046(8) -0.0023(9)
C30 0.0250(12) 0.0475(17) 0.0486(16) 0.0019(11) -0.0118(11) -0.0042(13)
C31 0.0522(16) 0.0337(14) 0.0206(11) -0.0032(12) 0.0011(10) 0.0011(10)
Cl1 0.0166(2) 0.0380(3) 0.0274(3) -0.0030(2) 0.00021(19) -0.0008(2)
Cl2 0.0356(3) 0.0292(3) 0.0268(3) 0.0018(2) 0.0085(2) -0.0092(2)
Cl3 0.0268(3) 0.0478(4) 0.0427(4) -0.0013(3) 0.0058(2) -0.0107(3)
Cl4 0.0323(3) 0.0282(3) 0.0311(3) 0.0017(2) 0.0095(2) -0.0035(2)
Cl5 0.0280(3) 0.0266(3) 0.0528(4) 0.0087(2) 0.0159(3) 0.0036(3)
Cl6 0.0677(5) 0.0393(4) 0.0524(4) 0.0092(3) 0.0344(4) 0.0232(3)
N1 0.0136(7) 0.0176(9) 0.0162(8) 0.0010(6) 0.0046(6) 0.0006(6)
N2 0.0137(7) 0.0153(8) 0.0170(8) 0.0005(6) 0.0045(6) 0.0012(6)
N3 0.0182(8) 0.0174(9) 0.0181(8) -0.0010(6) 0.0013(6) 0.0004(7)
P1 0.0140(2) 0.0163(3) 0.0157(2) 0.00087(18) 0.00320(18) 0.00082(19)

loop_
_atom_type_symbol
_atom_type_description
_atom_type_scat_dispersion_real
_atom_type_scat_dispersion_imag
_atom_type_scat_source
C C 0.0033 0.0016 'International Tables Vol C Tables 4.2.6.8 and 6.1.1.4'
H H 0.0000 0.0000 'International Tables Vol C Tables 4.2.6.8 and 6.1.1.4'
B B 0.0013 0.0007 'International Tables Vol C Tables 4.2.6.8 and 6.1.1.4'
N N 0.0061 0.0033 'International Tables Vol C Tables 4.2.6.8 and 6.1.1.4'
Al Al 0.0645 0.0514 'International Tables Vol C Tables 4.2.6.8 and 6.1.1.4'
Cl Cl 0.1484 0.1585 'International Tables Vol C Tables 4.2.6.8 and 6.1.1.4'
P P 0.1023 0.0942 'International Tables Vol C Tables 4.2.6.8 and 6.1.1.4'

loop_
_geom_angle_atom_site_label_1
_geom_angle_atom_site_label_2
_geom_angle_atom_site_label_3
_geom_angle
Cl4 Al1 Cl6 110.65(4)
Cl4 Al1 Cl3 109.48(3)
Cl6 Al1 Cl3 110.25(4)
Cl4 Al1 Cl5 108.45(4)
Cl6 Al1 Cl5 108.67(4)
Cl3 Al1 Cl5 109.30(4)
C1 B1 Cl2 118.26(15)
C1 B1 Cl1 119.28(16)
Cl2 B1 Cl1 122.46(14)
N1 C1 N2 103.62(16)
N1 C1 B1 130.14(16)
N2 C1 B1 125.71(17)
N1 C1 P1 51.20(10)
N2 C1 P1 53.97(10)
B1 C1 P1 163.05(14)
C10 C2 C3 122.96(17)
C10 C2 N2 119.58(16)
C3 C2 N2 117.46(17)
C7 C3 C2 117.26(19)
C7 C3 C4 120.19(17)
C2 C3 C4 122.54(17)
C3 C4 C6 110.48(18)
C3 C4 C5 112.12(18)
C6 C4 C5 110.63(18)
C3 C4 H4 107.8
C6 C4 H4 107.8
C5 C4 H4 107.8
C4 C5 H5A 109.5
C4 C5 H5B 109.5
H5A C5 H5B 109.5
C4 C5 H5C 109.5
H5A C5 H5C 109.5
H5B C5 H5C 109.5
C4 C6 H6A 109.5
C4 C6 H6B 109.5
H6A C6 H6B 109.5
C4 C6 H6C 109.5
H6A C6 H6C 109.5
H6B C6 H6C 109.5
C8 C7 C3 121.09(19)
C8 C7 H7 119.5
C3 C7 H7 119.5
C7 C8 C9 120.51(19)
C7 C8 H8 119.7
C9 C8 H8 119.7
C8 C9 C10 121.1(2)
C8 C9 H9 119.4
C10 C9 H9 119.4
C9 C10 C2 117.02(18)
C9 C10 C11 119.21(19)
C2 C10 C11 123.52(17)
C10 C11 C13 109.56(17)
C10 C11 C12 113.10(18)
C13 C11 C12 110.84(18)
C10 C11 H11 107.7
C13 C11 H11 107.7
C12 C11 H11 107.7
C11 C12 H12A 109.5
C11 C12 H12B 109.5
H12A C12 H12B 109.5
C11 C12 H12C 109.5
H12A C12 H12C 109.5
H12B C12 H12C 109.5
C11 C13 H13A 109.5
C11 C13 H13B 109.5
H13A C13 H13B 109.5
C11 C13 H13C 109.5
H13A C13 H13C 109.5
H13B C13 H13C 109.5
C22 C14 C15 122.60(17)
C22 C14 N1 119.29(16)
C15 C14 N1 117.95(18)
C19 C15 C14 117.1(2)
C19 C15 C16 119.99(18)
C14 C15 C16 122.76(18)
C18 C16 C15 113.5(2)
C18 C16 C17 110.8(2)
C15 C16 C17 110.20(19)
C18 C16 H16 107.3
C15 C16 H16 107.3
C17 C16 H16 107.3
C16 C17 H17A 109.5
C16 C17 H17B 109.5
H17A C17 H17B 109.5
C16 C17 H17C 109.5
H17A C17 H17C 109.5
H17B C17 H17C 109.5
C16 C18 H18A 109.5
C16 C18 H18B 109.5
H18A C18 H18B 109.5
C16 C18 H18C 109.5
H18A C18 H18C 109.5
H18B C18 H18C 109.5
C20 C19 C15 121.3(2)
C20 C19 H19 119.4
C15 C19 H19 119.4
C19 C20 C21 120.5(2)
C19 C20 H20 119.8
C21 C20 H20 119.8
C20 C21 C22 121.5(2)
C20 C21 H21 119.2
C22 C21 H21 119.2
C21 C22 C14 116.96(18)
C21 C22 C23 118.64(18)
C14 C22 C23 124.32(17)
C22 C23 C24 113.11(19)
C22 C23 C25 109.50(17)
C24 C23 C25 110.01(18)
C22 C23 H23 108.0
C24 C23 H23 108.0
C25 C23 H23 108.0
C23 C24 H24A 109.5
C23 C24 H24B 109.5
H24A C24 H24B 109.5
C23 C24 H24C 109.5
H24A C24 H24C 109.5
H24B C24 H24C 109.5
C23 C25 H25A 109.5
C23 C25 H25B 109.5
H25A C25 H25B 109.5
C23 C25 H25C 109.5
H25A C25 H25C 109.5
H25B C25 H25C 109.5
N3 C26 C27 112.35(17)
N3 C26 C28 109.70(17)
C27 C26 C28 111.92(19)
N3 C26 H26 107.5
C27 C26 H26 107.5
C28 C26 H26 107.5
C26 C27 H27A 109.5
C26 C27 H27B 109.5
H27A C27 H27B 109.5
C26 C27 H27C 109.5
H27A C27 H27C 109.5
H27B C27 H27C 109.5
C26 C28 H28A 109.5
C26 C28 H28B 109.5
H28A C28 H28B 109.5
C26 C28 H28C 109.5
H28A C28 H28C 109.5
H28B C28 H28C 109.5
N3 C29 C30 111.72(19)
N3 C29 C31 110.15(18)
C30 C29 C31 112.4(2)
N3 C29 H29 107.4
C30 C29 H29 107.4
C31 C29 H29 107.4
C29 C30 H30A 109.5
C29 C30 H30B 109.5
H30A C30 H30B 109.5
C29 C30 H30C 109.5
H30A C30 H30C 109.5
H30B C30 H30C 109.5
C29 C31 H31A 109.5
C29 C31 H31B 109.5
H31A C31 H31B 109.5
C29 C31 H31C 109.5
H31A C31 H31C 109.5
H31B C31 H31C 109.5
C1 N1 C14 132.73(17)
C1 N1 P1 93.11(12)
C14 N1 P1 134.13(13)
C1 N2 C2 123.74(17)
C1 N2 P1 90.04(11)
C2 N2 P1 130.99(13)
C26 N3 C29 117.56(17)
C26 N3 P1 126.22(14)
C29 N3 P1 116.18(14)
N3 P1 N1 106.66(8)
N3 P1 N2 113.36(8)
N1 P1 N2 70.81(7)
N3 P1 C1 120.68(8)
N1 P1 C1 35.69(7)
N2 P1 C1 35.99(7)

loop_
_geom_bond_atom_site_label_1
_geom_bond_atom_site_label_2
_geom_bond_distance
Al1 Cl4 2.1287(9)
Al1 Cl6 2.1310(9)
Al1 Cl3 2.1318(9)
Al1 Cl5 2.1387(8)
B1 C1 1.586(3)
B1 Cl2 1.709(2)
B1 Cl1 1.720(2)
C1 N1 1.338(2)
C1 N2 1.346(2)
C1 P1 2.290(2)
C2 C10 1.403(3)
C2 C3 1.405(3)
C2 N2 1.442(2)
C3 C7 1.397(3)
C3 C4 1.515(3)
C4 C6 1.528(3)
C4 C5 1.529(3)
C4 H4 1.0
C5 H5A 0.98
C5 H5B 0.98
C5 H5C 0.98
C6 H6A 0.98
C6 H6B 0.98
C6 H6C 0.98
C7 C8 1.379(3)
C7 H7 0.95
C8 C9 1.385(3)
C8 H8 0.95
C9 C10 1.399(3)
C9 H9 0.95
C10 C11 1.524(3)
C11 C13 1.526(3)
C11 C12 1.533(3)
C11 H11 1.0
C12 H12A 0.98
C12 H12B 0.98
C12 H12C 0.98
C13 H13A 0.98
C13 H13B 0.98
C13 H13C 0.98
C14 C22 1.406(3)
C14 C15 1.409(3)
C14 N1 1.434(2)
C15 C19 1.397(3)
C15 C16 1.514(3)
C16 C18 1.511(3)
C16 C17 1.520(4)
C16 H16 1.0
C17 H17A 0.98
C17 H17B 0.98
C17 H17C 0.98
C18 H18A 0.98
C18 H18B 0.98
C18 H18C 0.98
C19 C20 1.376(3)
C19 H19 0.95
C20 C21 1.378(3)
C20 H20 0.95
C21 C22 1.395(3)
C21 H21 0.95
C22 C23 1.517(3)
C23 C24 1.531(3)
C23 C25 1.535(3)
C23 H23 1.0
C24 H24A 0.98
C24 H24B 0.98
C24 H24C 0.98
C25 H25A 0.98
C25 H25B 0.98
C25 H25C 0.98
C26 N3 1.488(3)
C26 C27 1.523(3)
C26 C28 1.528(3)
C26 H26 1.0
C27 H27A 0.98
C27 H27B 0.98
C27 H27C 0.98
C28 H28A 0.98
C28 H28B 0.98
C28 H28C 0.98
C29 N3 1.512(3)
C29 C30 1.520(3)
C29 C31 1.522(3)
C29 H29 1.0
C30 H30A 0.98
C30 H30B 0.98
C30 H30C 0.98
C31 H31A 0.98
C31 H31B 0.98
C31 H31C 0.98
N1 P1 1.7873(17)
N2 P1 1.8520(16)
N3 P1 1.6164(18)
